data_7252020
loop_
_publ_author_name
'Khotchasanthong, Kenika'
'Sricharoen, Chombongkot'
'Jearanaiwiwat, Pacharapon'
'Chinchan, Kunlanit'
'Laksee, Sakchai'
'Rungtaweevoranit, Bunyarat'
'Sukwattanasinitt, Mongkol'
'Chainok, Kittipong'

_publ_section_title
;
 Topological isomers in lanthanide--chloranilate coordination polymers:
 synthesis, structure and CO2 adsorption properties
;
_journal_issue 30
_journal_name_full 'RSC Advances'
_journal_page_first 27809
_journal_page_last 27817
_journal_paper_doi 10.1039/D6RA02049F
_journal_volume 16
_journal_year 2026
_chemical_formula_moiety 'C18 H12 Cl6 O18 Yb2, 7(H2 O)'
_chemical_formula_sum 'C18 H26 Cl6 O25 Yb2'
_chemical_formula_weight 1201.17
_space_group_crystal_system triclinic
_space_group_IT_number 2
_space_group_name_Hall '-P 1'
_space_group_name_H-M_alt 'P -1'
_atom_sites_solution_hydrogens difmap
_audit_creation_date 2026-03-06
_audit_creation_method
;
Olex2 1.5
(compiled 2025.07.13 svn.rb7424aed for OlexSys, GUI svn.r7314)
;
_audit_update_record
;
2026-03-10 deposited with the CCDC.	2026-05-18 downloaded from the CCDC.
;
_cell_angle_alpha 64.7110(10)
_cell_angle_beta 69.8230(10)
_cell_angle_gamma 82.3330(10)
_cell_formula_units_Z 1
_cell_length_a 9.3530(3)
_cell_length_b 10.2576(3)
_cell_length_c 10.8835(4)
_cell_measurement_reflns_used 9980
_cell_measurement_temperature 296
_cell_measurement_theta_max 30.60
_cell_measurement_theta_min 3.21
_cell_volume 886.03(5)
_computing_cell_refinement 'SAINT V8.40B (Bruker, 2023)'
_computing_data_collection 'APEX6 (Bruker, 2023)'
_computing_data_reduction 'SAINT V8.40B (Bruker, 2023)'
_computing_molecular_graphics 'Olex2 1.5 (Dolomanov et al., 2009)'
_computing_publication_material 'Olex2 1.5 (Dolomanov et al., 2009)'
_computing_structure_refinement 'SHELXL 2018/3 (Sheldrick, 2018)'
_computing_structure_solution 'SHELXT  (Sheldrick, 2018)'
_diffrn_ambient_temperature 296
_diffrn_detector 'Bruker PHOTON 200 area detector'
_diffrn_detector_area_resol_mean 7.39
_diffrn_detector_type 'PHOTON II area detector'
_diffrn_measured_fraction_theta_full 0.998
_diffrn_measured_fraction_theta_max 0.947
_diffrn_measurement_device 'four-circle KAPPA diffractometer'
_diffrn_measurement_device_type 'BRUKER D8 QUEST CMOS PHOTON II'
_diffrn_measurement_method '\w and \f scans'
_diffrn_radiation_collimation '0.5 mm'
_diffrn_radiation_monochromator graphite
_diffrn_radiation_probe x-ray
_diffrn_radiation_type MoK\a
_diffrn_radiation_wavelength 0.71073
_diffrn_radiation_xray_symbol K-L~3~
_diffrn_reflns_av_R_equivalents 0.0388
_diffrn_reflns_av_unetI/netI 0.0294
_diffrn_reflns_Laue_measured_fraction_full 0.998
_diffrn_reflns_Laue_measured_fraction_max 0.947
_diffrn_reflns_limit_h_max 14
_diffrn_reflns_limit_h_min -14
_diffrn_reflns_limit_k_max 16
_diffrn_reflns_limit_k_min -15
_diffrn_reflns_limit_l_max 17
_diffrn_reflns_limit_l_min -17
_diffrn_reflns_number 43262
_diffrn_reflns_point_group_measured_fraction_full 0.998
_diffrn_reflns_point_group_measured_fraction_max 0.947
_diffrn_reflns_theta_full 25.242
_diffrn_reflns_theta_max 34.980
_diffrn_reflns_theta_min 3.169
_diffrn_source 'sealed x-ray tube'
_diffrn_source_current 30.0
_diffrn_source_power 1.5
_diffrn_source_voltage 50.0
_diffrn_standards_number 0
_exptl_absorpt_coefficient_mu 5.790
_exptl_absorpt_correction_T_max 0.7461
_exptl_absorpt_correction_T_min 0.4856
_exptl_absorpt_correction_type multi-scan
_exptl_absorpt_process_details
;
SADABS-2016/2 (Bruker,2016/2) was used for absorption correction.
wR2(int) was 0.1191 before and 0.0500 after correction.
The Ratio of minimum to maximum transmission is 0.6509.
The \l/2 correction factor is Not present.
;
_exptl_crystal_colour brown
_exptl_crystal_colour_primary brown
_exptl_crystal_density_diffrn 2.251
_exptl_crystal_description hexagonal
_exptl_crystal_F_000 576
_exptl_crystal_size_max 0.35
_exptl_crystal_size_mid 0.29
_exptl_crystal_size_min 0.24
_refine_diff_density_max 1.806
_refine_diff_density_min -1.051
_refine_diff_density_rms 0.143
_refine_ls_extinction_method none
_refine_ls_goodness_of_fit_ref 1.112
_refine_ls_hydrogen_treatment mixed
_refine_ls_matrix_type full
_refine_ls_number_parameters 274
_refine_ls_number_reflns 7388
_refine_ls_number_restraints 51
_refine_ls_restrained_S_all 1.110
_refine_ls_R_factor_all 0.0325
_refine_ls_R_factor_gt 0.0235
_refine_ls_shift/su_max 0.003
_refine_ls_shift/su_mean 0.000
_refine_ls_structure_factor_coef Fsqd
_refine_ls_weighting_details 'w=1/[\s^2^(Fo^2^)+(0.0126P)^2^+0.7419P] where P=(Fo^2^+2Fc^2^)/3'
_refine_ls_weighting_scheme calc
_refine_ls_wR_factor_gt 0.0431
_refine_ls_wR_factor_ref 0.0453
_reflns_Friedel_coverage 0.000
_reflns_number_gt 6518
_reflns_number_total 7388
_reflns_threshold_expression 'I > 2\s(I)'
_cod_data_source_file d6ra02049f2.cif
_cod_data_source_block 10_2yb
_cod_database_code 7252020
_shelx_shelxl_version_number 2019/3
_shelx_space_group_comment
;
The symmetry employed for this shelxl refinement is uniquely defined
by the following loop, which should always be used as a source of
symmetry information in preference to the above space-group names.
They are only intended as comments.
;
_shelx_estimated_absorpt_t_max 0.337
_shelx_estimated_absorpt_t_min 0.236
_olex2_refinement_description
;
1. Fixed Uiso
 At 1.5 times of:
  All O(H,H) groups
2. Restrained distances
 O9-H9A = O9-H9B
 0.85 with sigma of 0.02
 O7-H7A = O7-H7B
 0.85 with sigma of 0.02
 O8-H8A = O8-H8B
 0.85 with sigma of 0.02
 O10B-H10D = O10B-H10C
 0.85 with sigma of 0.02
 O10A-H10A = O10A-H10B
 0.85 with sigma of 0.02
 O13-H13A = O13-H13B
 0.85 with sigma of 0.02
 O11-H11B = O11-H11A
 0.85 with sigma of 0.02
 O12-H12A = O12-H12B
 0.85 with sigma of 0.02
 H9A-H9B
 1.34 with sigma of 0.04
 H7A-H7B
 1.34 with sigma of 0.04
 H8A-H8B
 1.34 with sigma of 0.04
 H10D-H10C
 1.34 with sigma of 0.04
 H10A-H10B
 1.34 with sigma of 0.04
 H13A-H13B
 1.34 with sigma of 0.04
 H11B-H11A
 1.34 with sigma of 0.04
 H12A-H12B
 1.34 with sigma of 0.04
 Yb1-H9A \\sim Yb1-H9B
 with sigma of 0.02
 Yb1-H7A \\sim Yb1-H7B
 with sigma of 0.02
 Yb1-H8A \\sim Yb1-H8B
 with sigma of 0.02
3. Uiso/Uaniso restraints and constraints
Uanis(O10B) \\sim Ueq, Uanis(O10A) \\sim Ueq: with sigma of 0.01 and sigma for
terminal atoms of 0.02
Uanis(O11) \\sim Ueq: with sigma of 0.01 and sigma for terminal atoms of 0.02
Uanis(O12) \\sim Ueq: with sigma of 0.01 and sigma for terminal atoms of 0.02
4. Others
 Fixed Sof: O10A(0.82) H10A(0.82) H10B(0.82) O10B(0.18) H10C(0.18) H10D(0.18)
 O12(0.5) H12A(0.5) H12B(0.5)
5.a Riding coordinates:
 O10A(H10A,H10B), O10B(H10C,H10D), O11(H11A,H11B)
;
_olex2_submission_special_instructions 'No special instructions were received'

loop_
_space_group_symop_operation_xyz
'x, y, z'
'-x, -y, -z'

loop_
_atom_site_label
_atom_site_type_symbol
_atom_site_fract_x
_atom_site_fract_y
_atom_site_fract_z
_atom_site_U_iso_or_equiv
_atom_site_adp_type
_atom_site_occupancy
_atom_site_site_symmetry_order
_atom_site_calc_flag
_atom_site_refinement_flags_posn
_atom_site_refinement_flags_adp
_atom_site_refinement_flags_occupancy
_atom_site_disorder_assembly
_atom_site_disorder_group
Yb1 Yb 0.71064(2) 0.24723(2) 0.74652(2) 0.01636(3) Uani 1 1 d D . . . .
Cl1 Cl 0.65852(9) 0.78362(6) 0.74310(6) 0.03791(15) Uani 1 1 d . . . . .
Cl2 Cl 0.84503(8) -0.28526(6) 1.05096(8) 0.03908(15) Uani 1 1 d . . . . .
Cl3 Cl 0.72983(7) 0.03137(7) 0.36734(7) 0.03544(13) Uani 1 1 d . . . . .
O1 O 0.68171(18) 0.47961(16) 0.75850(15) 0.0235(3) Uani 1 1 d . . . . .
O2 O 0.45403(18) 0.75294(15) 1.03371(16) 0.0220(3) Uani 1 1 d . . . . .
O3 O 0.75524(17) 0.02158(16) 0.91106(17) 0.0246(3) Uani 1 1 d . . . . .
O4 O 1.11444(18) -0.25872(16) 1.13905(16) 0.0224(3) Uani 1 1 d . . . . .
O5 O 0.74201(17) 0.15188(17) 0.57496(17) 0.0242(3) Uani 1 1 d . . . . .
O6 O 1.02359(19) -0.14577(18) 0.33956(17) 0.0266(3) Uani 1 1 d . . . . .
O7 O 0.5080(2) 0.37035(18) 0.6608(2) 0.0315(4) Uani 1 1 d D . . . .
H7A H 0.483(3) 0.456(2) 0.648(3) 0.047 Uiso 1 1 d D U . . .
H7B H 0.436(3) 0.332(3) 0.659(4) 0.047 Uiso 1 1 d D U . . .
O8 O 0.49927(18) 0.08337(17) 0.82585(18) 0.0256(3) Uani 1 1 d D . . . .
H8A H 0.426(2) 0.075(3) 0.900(2) 0.038 Uiso 1 1 d D U . . .
H8B H 0.521(3) -0.0033(19) 0.835(3) 0.038 Uiso 1 1 d D U . . .
O9 O 0.8491(2) 0.42015(19) 0.53826(19) 0.0347(4) Uani 1 1 d D . . . .
H9A H 0.817(3) 0.5046(19) 0.509(3) 0.052 Uiso 1 1 d D U . . .
H9B H 0.894(3) 0.404(3) 0.467(2) 0.052 Uiso 1 1 d D U . . .
O10A O 0.5825(5) 0.3531(4) 0.3699(4) 0.0703(10) Uani 0.82 1 d D U P A 1
H10A H 0.627236 0.314525 0.432648 0.105 Uiso 0.82 1 d DR U P A 1
H10B H 0.650832 0.361776 0.291145 0.105 Uiso 0.82 1 d DR U P A 1
O10B O 0.6716(14) 0.4021(13) 0.3005(16) 0.048(3) Uani 0.18 1 d D U P B 2
H10C H 0.757601 0.432944 0.237102 0.072 Uiso 0.18 1 d DR U P B 2
H10D H 0.692254 0.345566 0.376039 0.072 Uiso 0.18 1 d DR U P B 2
O11 O 0.9998(3) 0.5804(3) 0.7292(3) 0.0656(7) Uani 1 1 d D U . . .
H11A H 0.929160 0.613787 0.691595 0.098 Uiso 1 1 d DR U . . .
H11B H 0.988576 0.490040 0.755444 0.098 Uiso 1 1 d DR U . . .
O12 O 0.8029(7) 0.3865(6) 1.1103(7) 0.0724(15) Uani 0.5 1 d D U P . .
H12A H 0.830(11) 0.335(9) 1.062(9) 0.109 Uiso 0.5 1 d D U P . .
H12B H 0.867(9) 0.367(11) 1.156(10) 0.109 Uiso 0.5 1 d D U P . .
O13 O 1.2727(3) 0.3112(2) 0.5719(3) 0.0539(6) Uani 1 1 d D . . . .
H13A H 1.205(4) 0.245(4) 0.611(4) 0.081 Uiso 1 1 d D U . . .
H13B H 1.352(3) 0.289(4) 0.515(4) 0.081 Uiso 1 1 d D U . . .
C1 C 0.5978(2) 0.4972(2) 0.8676(2) 0.0180(4) Uani 1 1 d . . . . .
C2 C 0.5731(3) 0.6292(2) 0.8838(2) 0.0217(4) Uani 1 1 d . . . . .
C3 C 0.4809(2) 0.6395(2) 1.0098(2) 0.0176(3) Uani 1 1 d . . . . .
C4 C 0.8709(2) 0.0037(2) 0.9541(2) 0.0197(4) Uani 1 1 d . . . . .
C5 C 0.9299(2) -0.1311(2) 1.0239(2) 0.0224(4) Uani 1 1 d . . . . .
C6 C 1.0554(2) -0.1424(2) 1.0729(2) 0.0186(4) Uani 1 1 d . . . . .
C7 C 0.8597(2) 0.0821(2) 0.5316(2) 0.0188(4) Uani 1 1 d . . . . .
C8 C 0.8769(2) 0.0167(2) 0.4386(2) 0.0204(4) Uani 1 1 d . . . . .
C9 C 1.0071(2) -0.0711(2) 0.4097(2) 0.0193(4) Uani 1 1 d . . . . .

loop_
_atom_site_aniso_label
_atom_site_aniso_U_11
_atom_site_aniso_U_22
_atom_site_aniso_U_33
_atom_site_aniso_U_23
_atom_site_aniso_U_13
_atom_site_aniso_U_12
Yb1 0.01883(4) 0.01580(4) 0.01715(4) -0.01014(3) -0.00560(3) 0.00312(3)
Cl1 0.0583(4) 0.0180(2) 0.0235(3) -0.0071(2) 0.0053(2) -0.0102(2)
Cl2 0.0436(3) 0.0214(3) 0.0592(4) -0.0107(3) -0.0303(3) -0.0046(2)
Cl3 0.0382(3) 0.0380(3) 0.0483(4) -0.0284(3) -0.0260(3) 0.0131(3)
O1 0.0305(8) 0.0194(7) 0.0173(6) -0.0103(6) 0.0000(6) -0.0003(6)
O2 0.0285(8) 0.0156(7) 0.0221(7) -0.0119(6) -0.0026(6) -0.0003(6)
O3 0.0233(7) 0.0202(7) 0.0329(8) -0.0087(6) -0.0147(6) 0.0004(6)
O4 0.0286(8) 0.0178(7) 0.0245(7) -0.0096(6) -0.0127(6) 0.0035(6)
O5 0.0233(7) 0.0263(8) 0.0268(7) -0.0183(6) -0.0045(6) 0.0045(6)
O6 0.0318(8) 0.0288(8) 0.0286(8) -0.0218(7) -0.0103(7) 0.0073(7)
O7 0.0334(9) 0.0238(8) 0.0433(10) -0.0135(8) -0.0219(8) 0.0065(7)
O8 0.0237(8) 0.0237(8) 0.0290(8) -0.0126(7) -0.0048(6) -0.0019(6)
O9 0.0405(10) 0.0240(8) 0.0289(9) -0.0115(7) 0.0023(7) 0.0001(7)
O10A 0.104(3) 0.064(2) 0.079(2) -0.048(2) -0.066(2) 0.051(2)
O10B 0.030(6) 0.028(6) 0.072(9) -0.013(6) -0.013(6) 0.006(4)
O11 0.0552(15) 0.0663(17) 0.0602(15) -0.0245(13) -0.0017(12) -0.0015(12)
O12 0.069(4) 0.063(3) 0.083(4) -0.038(3) -0.011(3) -0.001(3)
O13 0.0710(17) 0.0317(11) 0.0626(16) -0.0134(11) -0.0306(13) -0.0066(11)
C1 0.0223(9) 0.0156(8) 0.0170(8) -0.0095(7) -0.0040(7) 0.0008(7)
C2 0.0295(10) 0.0143(8) 0.0171(8) -0.0070(7) -0.0006(8) -0.0030(7)
C3 0.0215(9) 0.0153(8) 0.0176(8) -0.0091(7) -0.0055(7) 0.0016(7)
C4 0.0186(9) 0.0204(9) 0.0199(9) -0.0082(7) -0.0058(7) -0.0006(7)
C5 0.0240(10) 0.0169(9) 0.0284(10) -0.0077(8) -0.0121(8) -0.0018(7)
C6 0.0192(9) 0.0189(9) 0.0184(8) -0.0090(7) -0.0051(7) 0.0001(7)
C7 0.0206(9) 0.0151(8) 0.0181(8) -0.0082(7) -0.0011(7) -0.0001(7)
C8 0.0230(9) 0.0210(9) 0.0207(9) -0.0123(8) -0.0071(7) 0.0025(7)
C9 0.0229(9) 0.0169(9) 0.0162(8) -0.0084(7) -0.0018(7) -0.0004(7)

loop_
_atom_type_symbol
_atom_type_description
_atom_type_scat_dispersion_real
_atom_type_scat_dispersion_imag
_atom_type_scat_source
C C 0.0033 0.0016 'International Tables Vol C Tables 4.2.6.8 and 6.1.1.4'
H H 0.0000 0.0000 'International Tables Vol C Tables 4.2.6.8 and 6.1.1.4'
Cl Cl 0.1484 0.1585 'International Tables Vol C Tables 4.2.6.8 and 6.1.1.4'
Yb Yb -0.3850 5.5486 'International Tables Vol C Tables 4.2.6.8 and 6.1.1.4'
O O 0.0106 0.0060 'International Tables Vol C Tables 4.2.6.8 and 6.1.1.4'

loop_
_geom_angle_atom_site_label_1
_geom_angle_atom_site_label_2
_geom_angle_atom_site_label_3
_geom_angle
_geom_angle_site_symmetry_1
_geom_angle_site_symmetry_3
_geom_angle_publ_flag
O1 Yb1 O6 121.47(5) . 2_756 ?
O1 Yb1 O8 124.17(5) . . ?
O2 Yb1 O1 65.32(5) 2_667 . ?
O2 Yb1 O4 77.38(5) 2_667 2_757 ?
O2 Yb1 O5 143.23(5) 2_667 . ?
O2 Yb1 O6 135.87(5) 2_667 2_756 ?
O2 Yb1 O7 83.33(6) 2_667 . ?
O2 Yb1 O8 73.30(5) 2_667 . ?
O3 Yb1 O1 130.08(5) . . ?
O3 Yb1 O2 77.97(5) . 2_667 ?
O3 Yb1 O4 67.14(5) . 2_757 ?
O3 Yb1 O5 90.95(6) . . ?
O3 Yb1 O6 65.80(5) . 2_756 ?
O3 Yb1 O7 138.41(6) . . ?
O3 Yb1 O8 70.59(5) . . ?
O4 Yb1 O1 72.55(5) 2_757 . ?
O4 Yb1 O6 66.09(5) 2_757 2_756 ?
O4 Yb1 O8 132.39(5) 2_757 . ?
O5 Yb1 O1 138.45(5) . . ?
O5 Yb1 O4 130.38(5) . 2_757 ?
O5 Yb1 O6 64.33(5) . 2_756 ?
O5 Yb1 O8 69.95(5) . . ?
O7 Yb1 O1 70.91(6) . . ?
O7 Yb1 O4 143.15(6) . 2_757 ?
O7 Yb1 O5 82.29(6) . . ?
O7 Yb1 O6 140.74(6) . 2_756 ?
O7 Yb1 O8 68.54(6) . . ?
O8 Yb1 O6 114.26(5) . 2_756 ?
O9 Yb1 O1 68.64(6) . . ?
O9 Yb1 O2 133.95(6) . 2_667 ?
O9 Yb1 O3 136.86(6) . . ?
O9 Yb1 O4 89.80(7) . 2_757 ?
O9 Yb1 O5 76.57(6) . . ?
O9 Yb1 O6 71.64(6) . 2_756 ?
O9 Yb1 O7 81.36(7) . . ?
O9 Yb1 O8 137.15(7) . . ?
C1 O1 Yb1 122.32(13) . . ?
C3 O2 Yb1 122.50(13) . 2_667 ?
C4 O3 Yb1 120.08(13) . . ?
C6 O4 Yb1 118.32(13) . 2_757 ?
C7 O5 Yb1 124.68(14) . . ?
C9 O6 Yb1 118.74(14) . 2_756 ?
Yb1 O7 H7A 125.4(18) . . ?
Yb1 O7 H7B 125.6(18) . . ?
H7A O7 H7B 107(3) . . ?
Yb1 O8 H8A 119.2(17) . . ?
Yb1 O8 H8B 117.6(17) . . ?
H8A O8 H8B 104(2) . . ?
Yb1 O9 H9A 120.1(18) . . ?
Yb1 O9 H9B 121.6(19) . . ?
H9A O9 H9B 107(3) . . ?
H10A O10A H10B 104.8 . . ?
H10C O10B H10D 104.9 . . ?
H11A O11 H11B 100.6 . . ?
H12A O12 H12B 104(5) . . ?
H13A O13 H13B 110(3) . . ?
O1 C1 C2 126.17(19) . . ?
O1 C1 C3 113.96(17) . 2_667 ?
C2 C1 C3 119.87(17) . 2_667 ?
C1 C2 Cl1 119.48(15) . . ?
C3 C2 Cl1 117.72(15) . . ?
C3 C2 C1 122.80(18) . . ?
O2 C3 C1 115.90(17) . 2_667 ?
O2 C3 C2 126.78(19) . . ?
C2 C3 C1 117.32(17) . 2_667 ?
O3 C4 C5 124.76(19) . . ?
O3 C4 C6 115.48(18) . 2_757 ?
C5 C4 C6 119.76(18) . 2_757 ?
C4 C5 Cl2 118.50(16) . . ?
C4 C5 C6 121.53(19) . . ?
C6 C5 Cl2 119.96(16) . . ?
O4 C6 C4 115.24(18) . 2_757 ?
O4 C6 C5 126.07(19) . . ?
C5 C6 C4 118.70(18) . 2_757 ?
O5 C7 C8 125.9(2) . . ?
O5 C7 C9 116.03(17) . 2_756 ?
C8 C7 C9 118.07(17) . 2_756 ?
C7 C8 Cl3 118.91(16) . . ?
C7 C8 C9 120.73(19) . . ?
C9 C8 Cl3 120.18(15) . . ?
O6 C9 C7 114.31(17) . 2_756 ?
O6 C9 C8 124.8(2) . . ?
C8 C9 C7 120.89(17) . 2_756 ?

loop_
_geom_bond_atom_site_label_1
_geom_bond_atom_site_label_2
_geom_bond_distance
_geom_bond_site_symmetry_2
_geom_bond_publ_flag
Yb1 O1 2.4168(15) . ?
Yb1 O2 2.3555(14) 2_667 ?
Yb1 O3 2.3355(15) . ?
Yb1 O4 2.4133(15) 2_757 ?
Yb1 O5 2.3737(15) . ?
Yb1 O6 2.5838(16) 2_756 ?
Yb1 O7 2.3727(17) . ?
Yb1 O8 2.4389(16) . ?
Yb1 O9 2.2614(17) . ?
Cl1 C2 1.707(2) . ?
Cl2 C5 1.731(2) . ?
Cl3 C8 1.759(2) . ?
O1 C1 1.249(2) . ?
O2 C3 1.273(2) . ?
O3 C4 1.283(2) . ?
O4 C6 1.269(2) . ?
O5 C7 1.291(2) . ?
O6 C9 1.257(2) . ?
O7 H7A 0.839(16) . ?
O7 H7B 0.834(16) . ?
O8 H8A 0.837(16) . ?
O8 H8B 0.854(16) . ?
O9 H9A 0.840(16) . ?
O9 H9B 0.822(16) . ?
O10A H10A 0.8486 . ?
O10A H10B 0.8501 . ?
O10B H10C 0.8496 . ?
O10B H10D 0.8498 . ?
O11 H11A 0.8531 . ?
O11 H11B 0.8549 . ?
O12 H12A 0.85(2) . ?
O12 H12B 0.86(2) . ?
O13 H13A 0.849(18) . ?
O13 H13B 0.859(18) . ?
C1 C2 1.417(3) . ?
C1 C3 1.512(3) 2_667 ?
C2 C3 1.386(3) . ?
C4 C5 1.408(3) . ?
C4 C6 1.533(3) 2_757 ?
C5 C6 1.420(3) . ?
C7 C8 1.393(3) . ?
C7 C9 1.556(3) 2_756 ?
C8 C9 1.442(3) . ?

loop_
_geom_torsion_atom_site_label_1
_geom_torsion_atom_site_label_2
_geom_torsion_atom_site_label_3
_geom_torsion_atom_site_label_4
_geom_torsion
_geom_torsion_site_symmetry_1
_geom_torsion_site_symmetry_2
_geom_torsion_site_symmetry_3
_geom_torsion_site_symmetry_4
_geom_torsion_publ_flag
Yb1 O1 C1 C2 -179.47(17) . . . . ?
Yb1 O1 C1 C3 0.8(2) . . . 2_667 ?
Yb1 O2 C3 C1 -0.9(2) 2_667 . . 2_667 ?
Yb1 O2 C3 C2 178.61(17) 2_667 . . . ?
Yb1 O3 C4 C5 -163.86(17) . . . . ?
Yb1 O3 C4 C6 17.1(2) . . . 2_757 ?
Yb1 O4 C6 C4 12.9(2) 2_757 . . 2_757 ?
Yb1 O4 C6 C5 -166.98(16) 2_757 . . . ?
Yb1 O5 C7 C8 175.41(15) . . . . ?
Yb1 O5 C7 C9 -4.4(2) . . . 2_756 ?
Yb1 O6 C9 C7 -14.8(2) 2_756 . . 2_756 ?
Yb1 O6 C9 C8 166.35(15) 2_756 . . . ?
Cl1 C2 C3 O2 -1.2(3) . . . . ?
Cl1 C2 C3 C1 178.34(15) . . . 2_667 ?
Cl2 C5 C6 O4 -0.8(3) . . . . ?
Cl2 C5 C6 C4 179.37(15) . . . 2_757 ?
Cl3 C8 C9 O6 -2.9(3) . . . . ?
Cl3 C8 C9 C7 178.38(15) . . . 2_756 ?
O1 C1 C2 Cl1 2.0(3) . . . . ?
O1 C1 C2 C3 -178.3(2) . . . . ?
O3 C4 C5 Cl2 1.6(3) . . . . ?
O3 C4 C5 C6 -177.8(2) . . . . ?
O5 C7 C8 Cl3 1.7(3) . . . . ?
O5 C7 C8 C9 -173.44(19) . . . . ?
C1 C2 C3 O2 179.2(2) . . . . ?
C1 C2 C3 C1 -1.3(3) . . . 2_667 ?
C3 C1 C2 Cl1 -178.30(16) 2_667 . . . ?
C3 C1 C2 C3 1.3(4) 2_667 . . . ?
C4 C5 C6 O4 178.6(2) . . . . ?
C4 C5 C6 C4 -1.3(3) . . . 2_757 ?
C6 C4 C5 Cl2 -179.35(15) 2_757 . . . ?
C6 C4 C5 C6 1.3(3) 2_757 . . . ?
C7 C8 C9 O6 172.2(2) . . . . ?
C7 C8 C9 C7 -6.5(3) . . . 2_756 ?
C9 C7 C8 Cl3 -178.49(14) 2_756 . . . ?
C9 C7 C8 C9 6.4(3) 2_756 . . . ?
